data_7718447
loop_
_publ_author_name
'Kakoulidou, Chrisoula'
'Hatzidimitriou, Antonios G.'
'Psomas, George'

_publ_section_title
;
 Copper(II) complexes with
 (<i>E</i>)-4-(2-(pyridin-2-ylmethylene)hydrazinyl)quinazoline and
 non-steroidal anti-inflammatory drugs: structure and biological
 evaluation.
;
_journal_issue 17
_journal_name_full 'Dalton transactions (Cambridge, England : 2003)'
_journal_page_first 7115
_journal_page_last 7129
_journal_paper_doi 10.1039/d5dt00435g
_journal_volume 54
_journal_year 2025
_chemical_formula_moiety 'C86 H64 Cl2 Cu4 F12 N14 O12'
_chemical_formula_sum 'C86 H64 Cl2 Cu4 F12 N14 O12'
_chemical_formula_weight 2038.61
_space_group_IT_number 2
_space_group_name_Hall '-P 1'
_space_group_name_H-M_alt 'P -1'
_symmetry_cell_setting triclinic
_symmetry_space_group_name_H-M 'P -1'
_atom_sites_solution_hydrogens difmap
_atom_sites_solution_primary other
_audit_update_record
;
2025-01-21 deposited with the CCDC.	2025-03-28 downloaded from the CCDC.
;
_cell_angle_alpha 81.552(8)
_cell_angle_beta 78.892(8)
_cell_angle_gamma 80.978(8)
_cell_formula_units_Z 1
_cell_length_a 11.2583(17)
_cell_length_b 12.6237(16)
_cell_length_c 15.497(2)
_cell_measurement_reflns_used 364
_cell_measurement_temperature 295
_cell_measurement_theta_max 20
_cell_measurement_theta_min 10
_cell_volume 2118.9(5)
_computing_cell_refinement 'Apex2 (Bruker AXS, 2006)'
_computing_data_collection 'Apex2 (Bruker AXS, 2006)'
_computing_data_reduction 'Apex2 (Bruker AXS, 2006)'
_computing_molecular_graphics 'CAMERON (Watkin et al., 1996)'
_computing_publication_material 'CRYSTALS (Betteridge et al., 2003)'
_computing_structure_refinement 'CRYSTALS (Betteridge et al., 2003)'
_computing_structure_solution 'Superflip (Palatinus & Chapuis, 2007)'
_diffrn_ambient_temperature 295
_diffrn_measured_fraction_theta_full 0.995
_diffrn_measured_fraction_theta_max 0.985
_diffrn_measurement_device Area
_diffrn_measurement_device_type 'Bruker Kappa Apex2'
_diffrn_measurement_method '\f & \w scans'
_diffrn_radiation_monochromator graphite
_diffrn_radiation_type 'Mo K\a'
_diffrn_radiation_wavelength 0.71073
_diffrn_reflns_av_R_equivalents 0.037
_diffrn_reflns_limit_h_max 13
_diffrn_reflns_limit_h_min -13
_diffrn_reflns_limit_k_max 15
_diffrn_reflns_limit_k_min -15
_diffrn_reflns_limit_l_max 18
_diffrn_reflns_limit_l_min -19
_diffrn_reflns_number 37313
_diffrn_reflns_theta_full 25.440
_diffrn_reflns_theta_max 26.227
_diffrn_reflns_theta_min 1.349
_diffrn_standards_number 0
_exptl_absorpt_coefficient_mu 1.151
_exptl_absorpt_correction_T_max 0.87
_exptl_absorpt_correction_T_min 0.85
_exptl_absorpt_correction_type numerical
_exptl_absorpt_process_details
; 
 Analytical Absorption (De Meulenaer & Tompa, 1965) 
;
_exptl_crystal_colour brown
_exptl_crystal_density_diffrn 1.598
_exptl_crystal_density_method 'not measured'
_exptl_crystal_description prism
_exptl_crystal_F_000 1032
_exptl_crystal_size_max 0.170
_exptl_crystal_size_mid 0.140
_exptl_crystal_size_min 0.120
_refine_diff_density_max 0.51
_refine_diff_density_min -0.47
_refine_ls_extinction_method None
_refine_ls_goodness_of_fit_ref 1.0000
_refine_ls_hydrogen_treatment constr
_refine_ls_matrix_type full
_refine_ls_number_parameters 582
_refine_ls_number_reflns 6322
_refine_ls_number_restraints 0
_refine_ls_R_factor_all 0.0758
_refine_ls_R_factor_gt 0.0456
_refine_ls_shift/su_max 0.0005257
_refine_ls_shift/su_mean 0.0000256
_refine_ls_structure_factor_coef Fsqd
_refine_ls_weighting_details
;
 Method, part 1, Chebychev polynomial, (Watkin, 1994, Prince, 1982) 
 [weight] = 1.0/[A~0~*T~0~(x)+A~1~*T~1~(x) ... +A~n-1~]*T~n-1~(x)] 
 where A~i~ are the Chebychev coefficients listed below and x= Fcalc/Fmax 
 Method = Robust Weighting (Prince, 1982) 
 W = [weight] * [1-(deltaF/6*sigmaF)^2^]^2^ 
 A~i~ are: 
 1.43 1.72 0.562 
;
_refine_ls_weighting_scheme calc
_refine_ls_wR_factor_all 0.0730
_refine_ls_wR_factor_gt 0.0630
_refine_ls_wR_factor_ref 0.0630
_reflns_limit_h_max 13
_reflns_limit_h_min -13
_reflns_limit_k_max 15
_reflns_limit_k_min -15
_reflns_limit_l_max 19
_reflns_limit_l_min 0
_reflns_number_gt 6322
_reflns_number_total 8396
_reflns_threshold_expression I>2.0\s(I)
_oxford_diffrn_Wilson_B_factor 2.53
_oxford_diffrn_Wilson_scale 219.39
_oxford_refine_ls_r_factor_ref 0.0456
_oxford_refine_ls_scale 0.102689(15)
_oxford_reflns_number_all 8363
_oxford_reflns_threshold_expression_ref I>2.0\s(I)
_cod_data_source_file d5dt00435g2.cif
_cod_data_source_block I_CCDC1
_cod_depositor_comments
;
The following automatic conversions were performed:

data item '_atom_sites_solution_primary' value 'Other' was changed to
'other' in accordance with the
/home/data/users/saulius/crontab/automatic-downloads/rss-feeds/RSC/lib/dictionaries/cif_core.dic
dictionary named 'cif_core.dic' version 2.4.2 last updated on
2011-04-26.

Automatic conversion script
Id: cif_fix_values 8170 2020-07-09 18:12:32Z antanas 

 Adding full bibliography for 7718446--7718449.cif.
;
_cod_original_sg_symbol_H-M 'P -1 '
_cod_database_code 7718447

loop_
_symmetry_equiv_pos_as_xyz
x,y,z
-x,-y,-z

loop_
_atom_site_label
_atom_site_type_symbol
_atom_site_fract_x
_atom_site_fract_y
_atom_site_fract_z
_atom_site_U_iso_or_equiv
_atom_site_occupancy
_atom_site_adp_type
_atom_site_refinement_flags_posn
_atom_site_refinement_flags_adp
_atom_site_refinement_flags_occupancy
_atom_site_disorder_assembly
_atom_site_disorder_group
_atom_site_attached_hydrogens
Cu1 Cu 0.46625(3) 0.48443(2) 0.42577(2) 0.0321 1.0000 Uani . . . . . .
Cu2 Cu 0.67143(4) 0.42890(3) 0.05577(2) 0.0507 1.0000 Uani . . . . . .
O1 O 0.32082(18) 0.58560(14) 0.46395(12) 0.0400 1.0000 Uani . . . . . .
O2 O 0.62011(18) 0.38665(15) 0.41365(12) 0.0391 1.0000 Uani . . . . . .
O3 O 0.38593(18) 0.36631(13) 0.50040(12) 0.0370 1.0000 Uani . . . . . .
O4 O 0.55924(18) 0.60552(14) 0.37572(12) 0.0377 1.0000 Uani . . . . . .
O5 O 0.5391(3) 0.27190(19) -0.11133(15) 0.0658 1.0000 Uani . . . . . .
O6 O 0.7831(6) 0.5221(6) 0.2967(5) 0.113(2) 0.5000 Uiso . . . . . .
O7 O 0.8675(6) 0.5764(5) 0.4471(4) 0.0952(19) 0.5000 Uiso . . . . 2 .
N1 N 0.5314(2) 0.43345(18) 0.15124(16) 0.0445 1.0000 Uani . . . . . .
N2 N 0.4275(2) 0.45778(18) 0.29770(15) 0.0391 1.0000 Uani . . . . . .
N3 N 0.4378(3) 0.3633(2) 0.05519(16) 0.0489 1.0000 Uani . . . . . .
N4 N 0.5525(3) 0.3656(2) 0.00755(16) 0.0487 1.0000 Uani . . . . . .
N5 N 0.7787(3) 0.3878(2) -0.05660(18) 0.0559 1.0000 Uani . . . . . .
N6 N 0.2491(3) 0.7620(2) 0.67946(18) 0.0559 1.0000 Uani . . . . . .
N7 N 0.3148(2) 0.17302(19) 0.50329(17) 0.0489 1.0000 Uani . . . . . .
Cl1 Cl 0.80180(9) 0.49918(7) 0.11113(6) 0.0629 1.0000 Uani . . . . . .
F1 F -0.0203(2) 0.8705(2) 1.03713(16) 0.0907 1.0000 Uani . . . . . .
F2 F -0.0919(2) 0.9401(2) 0.92511(17) 0.0912 1.0000 Uani . . . . . .
F3 F -0.0768(2) 0.7683(2) 0.96114(17) 0.0950 1.0000 Uani . . . . . .
F4 F 0.4299(5) -0.0230(4) 0.1753(3) 0.0831(13) 0.5000 Uiso . . . . 2 .
F5 F 0.3271(5) 0.1256(4) 0.1862(3) 0.0792(14) 0.5000 Uiso . . . . 2 .
F6 F 0.2242(5) -0.0004(4) 0.2235(3) 0.0894(14) 0.5000 Uiso . . . . 2 .
F7 F 0.4026(5) 0.1090(4) 0.1790(3) 0.0821(14) 0.5000 Uiso . . . . 3 .
F8 F 0.2176(5) 0.0920(5) 0.2164(4) 0.0979(16) 0.5000 Uiso . . . . 3 .
F9 F 0.3278(5) -0.0507(4) 0.1880(3) 0.0868(14) 0.5000 Uiso . . . . 3 .
C1 C 0.5248(3) 0.4617(2) 0.23466(19) 0.0415 1.0000 Uani . . . . . .
C2 C 0.3235(3) 0.4264(2) 0.28269(19) 0.0410 1.0000 Uani . . . . . .
C3 C 0.2209(3) 0.4262(2) 0.3468(2) 0.0449 1.0000 Uani . . . . . .
C4 C 0.1152(3) 0.3949(2) 0.3315(2) 0.0502 1.0000 Uani . . . . . .
C5 C 0.1144(3) 0.3659(2) 0.2483(2) 0.0521 1.0000 Uani . . . . . .
C6 C 0.2166(3) 0.3650(2) 0.1827(2) 0.0495 1.0000 Uani . . . . . .
C7 C 0.3211(3) 0.3966(2) 0.19992(19) 0.0436 1.0000 Uani . . . . . .
C8 C 0.4326(3) 0.3980(2) 0.13322(19) 0.0440 1.0000 Uani . . . . . .
C9 C 0.5949(4) 0.3282(3) -0.0668(2) 0.0579 1.0000 Uani . . . . . .
C10 C 0.7190(4) 0.3368(3) -0.1052(2) 0.0574 1.0000 Uani . . . . . .
C11 C 0.7791(4) 0.3040(3) -0.1867(2) 0.0635 1.0000 Uani . . . . . .
C12 C 0.9011(4) 0.3194(3) -0.2144(2) 0.0674 1.0000 Uani . . . . . .
C13 C 0.9625(4) 0.3705(3) -0.1663(2) 0.0654 1.0000 Uani . . . . . .
C14 C 0.8938(4) 0.4001(3) -0.0865(2) 0.0612 1.0000 Uani . . . . . .
C15 C 0.4285(4) 0.2342(3) -0.0744(2) 0.0673 1.0000 Uani . . . . . .
C16 C 0.3075(3) 0.6338(2) 0.53397(19) 0.0382 1.0000 Uani . . . . . .
C17 C 0.1966(3) 0.7118(2) 0.5476(2) 0.0436 1.0000 Uani . . . . . .
C18 C 0.1187(3) 0.7318(3) 0.4862(2) 0.0490 1.0000 Uani . . . . . .
C19 C 0.0183(3) 0.8089(3) 0.4921(2) 0.0539 1.0000 Uani . . . . . .
C20 C -0.0018(3) 0.8721(3) 0.5615(2) 0.0549 1.0000 Uani . . . . . .
C21 C 0.0682(3) 0.8560(2) 0.6229(2) 0.0512 1.0000 Uani . . . . . .
C22 C 0.1709(3) 0.7757(2) 0.6192(2) 0.0483 1.0000 Uani . . . . . .
C23 C 0.2282(4) 0.8012(3) 0.7622(2) 0.0576 1.0000 Uani . . . . . .
C24 C 0.1144(4) 0.8097(3) 0.8169(2) 0.0629 1.0000 Uani . . . . . .
C25 C 0.1016(4) 0.8448(3) 0.9000(3) 0.0668 1.0000 Uani . . . . . .
C26 C 0.2023(4) 0.8669(3) 0.9299(3) 0.0674 1.0000 Uani . . . . . .
C27 C 0.3167(4) 0.8560(3) 0.8760(2) 0.0648 1.0000 Uani . . . . . .
C28 C 0.3304(4) 0.8241(3) 0.7919(2) 0.0614 1.0000 Uani . . . . . .
C29 C -0.0205(5) 0.8554(4) 0.9578(3) 0.0815 1.0000 Uani . . . . . .
C30 C 0.3858(3) 0.3458(2) 0.58188(18) 0.0357 1.0000 Uani . . . . . .
C31 C 0.3167(3) 0.2594(2) 0.63166(19) 0.0421 1.0000 Uani . . . . . .
C32 C 0.2832(3) 0.2623(2) 0.7225(2) 0.0472 1.0000 Uani . . . . . .
C33 C 0.2203(3) 0.1846(2) 0.7779(2) 0.0492 1.0000 Uani . . . . . .
C34 C 0.1869(3) 0.1025(2) 0.7398(2) 0.0497 1.0000 Uani . . . . . .
C35 C 0.2194(3) 0.0990(2) 0.6494(2) 0.0481 1.0000 Uani . . . . . .
C36 C 0.2851(3) 0.1765(2) 0.5941(2) 0.0444 1.0000 Uani . . . . . .
C37 C 0.3340(3) 0.0824(2) 0.4577(2) 0.0510 1.0000 Uani . . . . . .
C38 C 0.3245(3) 0.0998(3) 0.3684(2) 0.0543 1.0000 Uani . . . . . .
C39 C 0.3459(3) 0.0117(3) 0.3193(2) 0.0583 1.0000 Uani . . . . . .
C40 C 0.3811(3) -0.0919(3) 0.3593(3) 0.0605 1.0000 Uani . . . . . .
C41 C 0.3905(3) -0.1085(3) 0.4482(2) 0.0577 1.0000 Uani . . . . . .
C42 C 0.3669(3) -0.0215(2) 0.4979(2) 0.0540 1.0000 Uani . . . . . .
C43 C 0.3320(4) 0.0320(3) 0.2270(3) 0.0661 1.0000 Uani . . . . . .
H11 H 0.5925 0.4856 0.2465 0.0551 1.0000 Uiso R . . . . .
H31 H 0.2204 0.4465 0.4016 0.0541 1.0000 Uiso R . . . . .
H41 H 0.0451 0.3941 0.3753 0.0600 1.0000 Uiso R . . . . .
H51 H 0.0414 0.3484 0.2371 0.0620 1.0000 Uiso R . . . . .
H52 H 0.8574 0.5924 0.3938 0.1474 0.5000 Uiso R . . . 2 .
H61 H 0.3207 0.7278 0.6640 0.0666 1.0000 Uiso R . . . . .
H62 H 0.7345 0.4857 0.3336 0.1763 0.5000 Uiso R . . . . .
H71 H 0.3318 0.2320 0.4713 0.0577 1.0000 Uiso R . . . . .
H111 H 0.7355 0.2718 -0.2198 0.0762 1.0000 Uiso R . . . . .
H121 H 0.9438 0.2967 -0.2680 0.0813 1.0000 Uiso R . . . . .
H131 H 1.0434 0.3839 -0.1866 0.0783 1.0000 Uiso R . . . . .
H141 H 0.9334 0.4312 -0.0507 0.0734 1.0000 Uiso R . . . . .
H151 H 0.3641 0.2947 -0.0728 0.1022 1.0000 Uiso R . . . . .
H152 H 0.4122 0.1849 -0.1105 0.1027 1.0000 Uiso R . . . . .
H153 H 0.4301 0.1983 -0.0151 0.1020 1.0000 Uiso R . . . . .
H181 H 0.1367 0.6915 0.4390 0.0591 1.0000 Uiso R . . . . .
H191 H -0.0340 0.8173 0.4504 0.0648 1.0000 Uiso R . . . . .
H201 H -0.0679 0.9281 0.5647 0.0663 1.0000 Uiso R . . . . .
H211 H 0.0506 0.8986 0.6693 0.0624 1.0000 Uiso R . . . . .
H241 H 0.0478 0.7929 0.7979 0.0750 1.0000 Uiso R . . . . .
H261 H 0.1921 0.8874 0.9859 0.0809 1.0000 Uiso R . . . . .
H271 H 0.3849 0.8696 0.8954 0.0781 1.0000 Uiso R . . . . .
H281 H 0.4085 0.8188 0.7559 0.0727 1.0000 Uiso R . . . . .
H321 H 0.3052 0.3193 0.7473 0.0561 1.0000 Uiso R . . . . .
H331 H 0.1992 0.1879 0.8388 0.0590 1.0000 Uiso R . . . . .
H341 H 0.1438 0.0514 0.7761 0.0592 1.0000 Uiso R . . . . .
H351 H 0.1965 0.0454 0.6231 0.0569 1.0000 Uiso R . . . . .
H381 H 0.3036 0.1685 0.3405 0.0646 1.0000 Uiso R . . . . .
H401 H 0.3996 -0.1491 0.3261 0.0723 1.0000 Uiso R . . . . .
H411 H 0.4124 -0.1766 0.4747 0.0692 1.0000 Uiso R . . . . .
H421 H 0.3736 -0.0331 0.5568 0.0654 1.0000 Uiso R . . . . .
H422 H 0.2165 0.3436 0.1284 0.0592 1.0000 Uiso R . . . . .
H423 H 0.7856 0.5210 0.2420 0.1763 0.5000 Uiso R . . . . .
H424 H 0.8191 0.5482 0.4903 0.1474 0.5000 Uiso R . . . 2 .

loop_
_atom_site_aniso_label
_atom_site_aniso_U_11
_atom_site_aniso_U_22
_atom_site_aniso_U_33
_atom_site_aniso_U_23
_atom_site_aniso_U_13
_atom_site_aniso_U_12
Cu1 0.0475(2) 0.02275(15) 0.03168(18) -0.00565(13) -0.01092(15) -0.01465(15)
Cu2 0.0718(3) 0.0455(2) 0.0393(2) -0.01302(18) -0.0111(2) -0.0124(2)
O1 0.0513(13) 0.0324(10) 0.0412(11) -0.0058(8) -0.0136(9) -0.0117(9)
O2 0.0487(13) 0.0348(10) 0.0391(11) -0.0073(8) -0.0131(10) -0.0115(9)
O3 0.0548(13) 0.0242(9) 0.0377(11) -0.0031(8) -0.0120(9) -0.0186(9)
O4 0.0548(13) 0.0282(9) 0.0346(10) -0.0020(8) -0.0094(9) -0.0190(9)
O5 0.095(2) 0.0609(15) 0.0503(14) -0.0245(12) -0.0166(14) -0.0140(14)
N1 0.0659(18) 0.0351(13) 0.0399(13) -0.0099(10) -0.0170(13) -0.0141(12)
N2 0.0565(17) 0.0326(12) 0.0335(13) -0.0077(10) -0.0108(12) -0.0151(11)
N3 0.070(2) 0.0430(14) 0.0412(14) -0.0148(11) -0.0156(14) -0.0134(13)
N4 0.072(2) 0.0404(14) 0.0395(14) -0.0165(11) -0.0146(14) -0.0100(13)
N5 0.077(2) 0.0446(15) 0.0466(16) -0.0127(12) -0.0080(15) -0.0047(15)
N6 0.0616(19) 0.0486(16) 0.0594(18) -0.0167(14) -0.0120(15) -0.0013(14)
N7 0.0639(18) 0.0334(13) 0.0539(16) -0.0034(11) -0.0122(13) -0.0191(12)
Cl1 0.0721(6) 0.0674(5) 0.0553(5) -0.0191(4) -0.0083(4) -0.0205(5)
F1 0.104(2) 0.0953(18) 0.0694(16) -0.0167(13) 0.0021(14) -0.0173(15)
F2 0.0915(19) 0.0900(18) 0.0841(17) -0.0170(14) -0.0010(14) 0.0010(15)
F3 0.099(2) 0.0895(18) 0.0932(19) -0.0204(14) 0.0072(15) -0.0215(15)
C1 0.062(2) 0.0327(14) 0.0375(16) -0.0086(12) -0.0175(15) -0.0153(14)
C2 0.060(2) 0.0318(14) 0.0382(16) -0.0051(12) -0.0177(15) -0.0150(14)
C3 0.058(2) 0.0399(16) 0.0417(17) -0.0025(13) -0.0147(15) -0.0166(15)
C4 0.062(2) 0.0467(17) 0.0474(18) -0.0035(14) -0.0139(16) -0.0206(16)
C5 0.068(2) 0.0453(18) 0.0526(19) -0.0058(15) -0.0230(18) -0.0225(17)
C6 0.065(2) 0.0453(17) 0.0467(18) -0.0098(14) -0.0186(17) -0.0179(16)
C7 0.062(2) 0.0348(15) 0.0419(16) -0.0075(13) -0.0197(15) -0.0157(14)
C8 0.066(2) 0.0356(15) 0.0377(16) -0.0089(12) -0.0174(15) -0.0142(15)
C9 0.087(3) 0.0496(19) 0.0418(18) -0.0141(15) -0.0187(19) -0.0063(19)
C10 0.086(3) 0.0463(19) 0.0416(18) -0.0107(15) -0.0123(18) -0.0072(18)
C11 0.093(3) 0.053(2) 0.0443(19) -0.0134(16) -0.0087(19) -0.004(2)
C12 0.090(3) 0.059(2) 0.048(2) -0.0126(17) -0.004(2) 0.000(2)
C13 0.083(3) 0.057(2) 0.053(2) -0.0118(17) -0.0019(19) -0.004(2)
C14 0.080(3) 0.055(2) 0.047(2) -0.0097(16) -0.0055(19) -0.0057(19)
C15 0.090(3) 0.063(2) 0.059(2) -0.0270(18) -0.022(2) -0.010(2)
C16 0.0483(19) 0.0287(14) 0.0414(16) -0.0044(12) -0.0106(14) -0.0132(13)
C17 0.0480(19) 0.0345(15) 0.0480(17) -0.0054(13) -0.0083(15) -0.0042(14)
C18 0.051(2) 0.0450(18) 0.0509(19) -0.0042(14) -0.0107(16) -0.0033(15)
C19 0.057(2) 0.0491(19) 0.054(2) -0.0033(15) -0.0123(17) -0.0007(16)
C20 0.058(2) 0.0447(18) 0.059(2) -0.0042(15) -0.0068(18) -0.0018(16)
C21 0.056(2) 0.0404(17) 0.055(2) -0.0065(15) -0.0051(17) -0.0048(15)
C22 0.051(2) 0.0388(17) 0.0535(19) -0.0072(14) -0.0057(16) -0.0043(15)
C23 0.071(3) 0.0436(18) 0.061(2) -0.0160(16) -0.0136(19) -0.0040(17)
C24 0.070(3) 0.057(2) 0.063(2) -0.0178(18) -0.007(2) -0.0089(19)
C25 0.081(3) 0.056(2) 0.062(2) -0.0132(18) -0.008(2) -0.007(2)
C26 0.082(3) 0.060(2) 0.062(2) -0.0179(18) -0.013(2) -0.005(2)
C27 0.078(3) 0.056(2) 0.066(2) -0.0161(18) -0.020(2) -0.0063(19)
C28 0.072(3) 0.054(2) 0.060(2) -0.0144(17) -0.0146(19) -0.0010(18)
C29 0.090(4) 0.076(3) 0.076(3) -0.012(2) -0.004(3) -0.013(3)
C30 0.0471(18) 0.0249(13) 0.0378(15) -0.0021(11) -0.0094(13) -0.0122(12)
C31 0.052(2) 0.0319(14) 0.0435(17) -0.0005(12) -0.0068(14) -0.0142(14)
C32 0.057(2) 0.0369(16) 0.0468(18) 0.0006(13) -0.0035(16) -0.0172(15)
C33 0.060(2) 0.0411(16) 0.0461(18) 0.0027(14) -0.0048(16) -0.0179(15)
C34 0.059(2) 0.0395(17) 0.0500(19) 0.0050(14) -0.0051(16) -0.0178(15)
C35 0.055(2) 0.0349(16) 0.0562(19) 0.0003(14) -0.0108(16) -0.0165(15)
C36 0.052(2) 0.0322(15) 0.0520(18) -0.0008(13) -0.0127(15) -0.0160(14)
C37 0.057(2) 0.0418(17) 0.059(2) -0.0073(15) -0.0106(17) -0.0173(15)
C38 0.064(2) 0.0386(17) 0.064(2) -0.0103(15) -0.0129(18) -0.0128(16)
C39 0.069(2) 0.0433(18) 0.067(2) -0.0113(16) -0.0134(19) -0.0141(17)
C40 0.066(2) 0.0436(18) 0.075(3) -0.0163(17) -0.010(2) -0.0136(17)
C41 0.063(2) 0.0397(17) 0.072(2) -0.0051(16) -0.0103(19) -0.0130(16)
C42 0.063(2) 0.0382(17) 0.064(2) -0.0076(15) -0.0118(18) -0.0147(16)
C43 0.079(3) 0.049(2) 0.073(3) -0.0162(19) -0.012(2) -0.012(2)

loop_
_atom_type_symbol
_atom_type_scat_dispersion_real
_atom_type_scat_dispersion_imag
_atom_type_scat_Cromer_Mann_a1
_atom_type_scat_Cromer_Mann_b1
_atom_type_scat_Cromer_Mann_a2
_atom_type_scat_Cromer_Mann_b2
_atom_type_scat_Cromer_Mann_a3
_atom_type_scat_Cromer_Mann_b3
_atom_type_scat_Cromer_Mann_a4
_atom_type_scat_Cromer_Mann_b4
_atom_type_scat_Cromer_Mann_c
_atom_type_scat_source
C 0.0033 0.0016 2.3100 20.8439 1.0200 10.2075 1.5886 0.5687 0.8650 51.6512 0.2156 'International Tables Vol C 4.2.6.8 and 6.1.1.4'
H 0.0000 0.0000 0.4930 10.5109 0.3229 26.1257 0.1402 3.1424 0.0408 57.7998 0.0030 'International Tables Vol C 4.2.6.8 and 6.1.1.4'
N 0.0061 0.0033 12.2126 0.0057 3.1322 9.8933 2.0125 28.9975 1.1663 0.5826 -11.5290 'International Tables Vol C 4.2.6.8 and 6.1.1.4'
O 0.0106 0.0060 3.0485 13.2771 2.2868 5.7011 1.5463 0.3239 0.8670 32.9089 0.2508 'International Tables Vol C 4.2.6.8 and 6.1.1.4'
F 0.0171 0.0103 3.5392 10.2825 2.6412 4.2944 1.5170 0.2615 1.0243 26.1476 0.2776 'International Tables Vol C 4.2.6.8 and 6.1.1.4'
Cl 0.1484 0.1585 11.4604 0.0104 7.1964 1.1662 6.2556 18.5194 1.6455 47.7784 -9.5574 'International Tables Vol C 4.2.6.8 and 6.1.1.4'
Cu 0.3201 1.2651 13.3380 3.5828 7.1676 0.2470 5.6158 11.3966 1.6735 64.8126 1.1910 'International Tables Vol C 4.2.6.8 and 6.1.1.4'
K 0.2009 0.2494 8.2186 12.7949 7.4398 0.7748 1.0519 213.1870 0.8659 41.6841 1.4228 'International Tables Vol C 4.2.6.8 and 6.1.1.4'

loop_
_geom_angle_atom_site_label_1
_geom_angle_site_symmetry_1
_geom_angle_atom_site_label_2
_geom_angle_site_symmetry_2
_geom_angle_atom_site_label_3
_geom_angle_site_symmetry_3
_geom_angle
_geom_angle_publ_flag
Cu1 2_666 Cu1 . O1 . 84.53(6) yes
Cu1 2_666 Cu1 . O2 . 82.59(6) yes
O1 . Cu1 . O2 . 167.06(8) yes
Cu1 2_666 Cu1 . O3 . 84.69(5) yes
O1 . Cu1 . O3 . 88.79(8) yes
O2 . Cu1 . O3 . 88.86(8) yes
Cu1 2_666 Cu1 . O4 . 82.51(5) yes
O1 . Cu1 . O4 . 90.77(8) yes
O2 . Cu1 . O4 . 88.71(8) yes
O3 . Cu1 . O4 . 167.18(7) yes
Cu1 2_666 Cu1 . N2 . 174.95(7) yes
O1 . Cu1 . N2 . 99.57(9) yes
O2 . Cu1 . N2 . 93.36(9) yes
O3 . Cu1 . N2 . 98.28(8) yes
O4 . Cu1 . N2 . 94.43(8) yes
N1 . Cu2 . N4 . 77.78(10) yes
N1 . Cu2 . N5 . 158.54(11) yes
N4 . Cu2 . N5 . 81.37(12) yes
N1 . Cu2 . Cl1 . 101.42(7) yes
N4 . Cu2 . Cl1 . 179.19(9) yes
N5 . Cu2 . Cl1 . 99.42(9) yes
Cu1 . O1 . C16 . 122.81(18) yes
C16 2_666 O2 . Cu1 . 127.02(19) yes
Cu1 . O3 . C30 . 122.97(16) yes
C30 2_666 O4 . Cu1 . 125.61(17) yes
C9 . O5 . C15 . 121.9(3) yes
H62 . O6 . H423 . 118.7 no
H52 . O7 . H424 . 127.5 no
Cu2 . N1 . C1 . 127.7(2) yes
Cu2 . N1 . C8 . 114.37(19) yes
C1 . N1 . C8 . 117.8(3) yes
Cu1 . N2 . C1 . 111.88(18) yes
Cu1 . N2 . C2 . 126.69(19) yes
C1 . N2 . C2 . 120.9(2) yes
N4 . N3 . C8 . 109.3(2) yes
N3 . N4 . Cu2 . 118.53(17) yes
N3 . N4 . C9 . 126.9(3) yes
Cu2 . N4 . C9 . 114.5(3) yes
Cu2 . N5 . C10 . 112.0(2) yes
Cu2 . N5 . C14 . 129.3(2) yes
C10 . N5 . C14 . 118.7(3) yes
C22 . N6 . C23 . 127.9(3) yes
C22 . N6 . H61 . 116.5 no
C23 . N6 . H61 . 115.5 no
C36 . N7 . C37 . 127.9(3) yes
C36 . N7 . H71 . 116.5 no
C37 . N7 . H71 . 115.2 no
N1 . C1 . N2 . 124.1(3) yes
N1 . C1 . H11 . 117.4 no
N2 . C1 . H11 . 118.5 no
N2 . C2 . C3 . 121.1(2) yes
N2 . C2 . C7 . 119.2(3) yes
C3 . C2 . C7 . 119.7(3) yes
C2 . C3 . C4 . 121.1(3) yes
C2 . C3 . H31 . 120.9 no
C4 . C3 . H31 . 117.9 no
C3 . C4 . C5 . 118.3(3) yes
C3 . C4 . H41 . 121.4 no
C5 . C4 . H41 . 120.3 no
C4 . C5 . C6 . 121.7(3) yes
C4 . C5 . H51 . 118.2 no
C6 . C5 . H51 . 120.1 no
C5 . C6 . C7 . 118.6(3) yes
C5 . C6 . H422 . 121.5 no
C7 . C6 . H422 . 119.8 no
C2 . C7 . C6 . 120.4(3) yes
C2 . C7 . C8 . 118.0(3) yes
C6 . C7 . C8 . 121.5(3) yes
C7 . C8 . N1 . 119.8(2) yes
C7 . C8 . N3 . 120.4(3) yes
N1 . C8 . N3 . 119.7(3) yes
O5 . C9 . N4 . 127.9(4) yes
O5 . C9 . C10 . 113.7(3) yes
N4 . C9 . C10 . 118.1(3) yes
C9 . C10 . N5 . 113.9(3) yes
C9 . C10 . C11 . 126.0(3) yes
N5 . C10 . C11 . 120.0(4) yes
C10 . C11 . C12 . 118.3(4) yes
C10 . C11 . H111 . 118.6 no
C12 . C11 . H111 . 123.2 no
C11 . C12 . C13 . 122.3(3) yes
C11 . C12 . H121 . 119.8 no
C13 . C12 . H121 . 117.8 no
C12 . C13 . C14 . 114.5(4) yes
C12 . C13 . H131 . 122.1 no
C14 . C13 . H131 . 123.4 no
C13 . C14 . N5 . 126.1(4) yes
C13 . C14 . H141 . 117.0 no
N5 . C14 . H141 . 116.9 no
O5 . C15 . H151 . 108.9 no
O5 . C15 . H152 . 109.4 no
H151 . C15 . H152 . 108.6 no
O5 . C15 . H153 . 111.2 no
H151 . C15 . H153 . 109.4 no
H152 . C15 . H153 . 109.4 no
O1 . C16 . O2 2_666 122.8(3) yes
O1 . C16 . C17 . 114.4(3) yes
O2 2_666 C16 . C17 . 122.8(3) yes
C16 . C17 . C18 . 120.2(3) yes
C16 . C17 . C22 . 121.6(3) yes
C18 . C17 . C22 . 118.0(3) yes
C17 . C18 . C19 . 122.9(3) yes
C17 . C18 . H181 . 117.8 no
C19 . C18 . H181 . 119.3 no
C18 . C19 . C20 . 117.4(3) yes
C18 . C19 . H191 . 119.9 no
C20 . C19 . H191 . 122.7 no
C19 . C20 . C21 . 122.5(3) yes
C19 . C20 . H201 . 118.6 no
C21 . C20 . H201 . 119.0 no
C20 . C21 . C22 . 121.1(3) yes
C20 . C21 . H211 . 120.1 no
C22 . C21 . H211 . 118.9 no
C17 . C22 . C21 . 118.0(3) yes
C17 . C22 . N6 . 119.9(3) yes
C21 . C22 . N6 . 121.9(3) yes
N6 . C23 . C24 . 123.0(3) yes
N6 . C23 . C28 . 116.9(3) yes
C24 . C23 . C28 . 119.9(3) yes
C23 . C24 . C25 . 119.8(4) yes
C23 . C24 . H241 . 119.9 no
C25 . C24 . H241 . 120.3 no
C24 . C25 . C26 . 120.5(4) yes
C24 . C25 . C29 . 119.7(4) yes
C26 . C25 . C29 . 119.8(4) yes
C25 . C26 . C27 . 119.7(4) yes
C25 . C26 . H261 . 118.9 no
C27 . C26 . H261 . 121.4 no
C26 . C27 . C28 . 120.5(4) yes
C26 . C27 . H271 . 120.6 no
C28 . C27 . H271 . 118.9 no
C23 . C28 . C27 . 119.5(4) yes
C23 . C28 . H281 . 121.3 no
C27 . C28 . H281 . 119.2 no
C25 . C29 . F3 . 111.4(4) yes
C25 . C29 . F2 . 109.8(4) yes
F3 . C29 . F2 . 106.8(4) yes
C25 . C29 . F1 . 115.2(4) yes
F3 . C29 . F1 . 107.6(4) yes
F2 . C29 . F1 . 105.6(4) yes
O4 2_666 C30 . O3 . 124.2(2) yes
O4 2_666 C30 . C31 . 117.8(2) yes
O3 . C30 . C31 . 118.0(2) yes
C30 . C31 . C32 . 116.4(2) yes
C30 . C31 . C36 . 124.6(3) yes
C32 . C31 . C36 . 119.0(3) yes
C31 . C32 . C33 . 122.6(3) yes
C31 . C32 . H321 . 118.2 no
C33 . C32 . H321 . 119.2 no
C32 . C33 . C34 . 118.3(3) yes
C32 . C33 . H331 . 121.1 no
C34 . C33 . H331 . 120.6 no
C33 . C34 . C35 . 119.6(3) yes
C33 . C34 . H341 . 118.7 no
C35 . C34 . H341 . 121.7 no
C34 . C35 . C36 . 121.8(3) yes
C34 . C35 . H351 . 120.4 no
C36 . C35 . H351 . 117.8 no
C35 . C36 . C31 . 118.7(3) yes
C35 . C36 . N7 . 121.0(3) yes
C31 . C36 . N7 . 120.2(3) yes
N7 . C37 . C38 . 117.4(3) yes
N7 . C37 . C42 . 122.1(3) yes
C38 . C37 . C42 . 120.4(3) yes
C37 . C38 . C39 . 119.5(3) yes
C37 . C38 . H381 . 121.5 no
C39 . C38 . H381 . 119.0 no
C38 . C39 . C40 . 119.9(3) yes
C38 . C39 . C43 . 118.3(3) yes
C40 . C39 . C43 . 121.8(3) yes
C39 . C40 . C41 . 120.1(3) yes
C39 . C40 . H401 . 119.8 no
C41 . C40 . H401 . 120.1 no
C40 . C41 . C42 . 120.2(3) yes
C40 . C41 . H411 . 120.2 no
C42 . C41 . H411 . 119.6 no
C41 . C42 . C37 . 119.8(3) yes
C41 . C42 . H421 . 119.7 no
C37 . C42 . H421 . 120.5 no
C39 . C43 . F4 . 110.2(4) yes
C39 . C43 . F6 . 106.0(4) yes
F4 . C43 . F6 . 112.6(4) yes
C39 . C43 . F5 . 121.3(4) yes
F4 . C43 . F5 . 102.2(4) yes
F6 . C43 . F5 . 104.6(5) yes

loop_
_geom_bond_atom_site_label_1
_geom_bond_site_symmetry_1
_geom_bond_atom_site_label_2
_geom_bond_site_symmetry_2
_geom_bond_distance
_geom_bond_publ_flag
Cu1 . Cu1 2_666 2.6568(7) yes
Cu1 . O1 . 1.963(2) yes
Cu1 . O2 . 1.957(2) yes
Cu1 . O3 . 1.9728(17) yes
Cu1 . O4 . 1.9685(17) yes
Cu1 . N2 . 2.195(2) yes
Cu2 . N1 . 1.943(3) yes
Cu2 . N4 . 1.971(3) yes
Cu2 . N5 . 2.004(3) yes
Cu2 . Cl1 . 2.1897(10) yes
O1 . C16 . 1.293(3) yes
O2 . C16 2_666 1.232(3) yes
O3 . C30 . 1.251(3) yes
O4 . C30 2_666 1.259(3) yes
O5 . C9 . 1.352(4) yes
O5 . C15 . 1.391(4) yes
O6 . H62 . 0.848 no
O6 . H423 . 0.845 no
O7 . H52 . 0.847 no
O7 . H424 . 0.850 no
N1 . C1 . 1.376(3) yes
N1 . C8 . 1.352(4) yes
N2 . C1 . 1.321(4) yes
N2 . C2 . 1.364(4) yes
N3 . N4 . 1.360(4) yes
N3 . C8 . 1.334(3) yes
N4 . C9 . 1.287(4) yes
N5 . C10 . 1.381(4) yes
N5 . C14 . 1.314(4) yes
N6 . C22 . 1.378(4) yes
N6 . C23 . 1.406(4) yes
N6 . H61 . 0.861 no
N7 . C36 . 1.388(4) yes
N7 . C37 . 1.399(4) yes
N7 . H71 . 0.858 no
F1 . C29 . 1.272(5) yes
F2 . C29 . 1.333(5) yes
F3 . C29 . 1.342(5) yes
F4 . C43 . 1.386(6) yes
F5 . C43 . 1.254(6) yes
F6 . C43 . 1.353(6) yes
F7 . C43 . 1.390(6) yes
F8 . C43 . 1.414(7) yes
F9 . C43 . 1.292(6) yes
C1 . H11 . 0.921 no
C2 . C3 . 1.371(4) yes
C2 . C7 . 1.395(4) yes
C3 . C4 . 1.382(4) yes
C3 . H31 . 0.921 no
C4 . C5 . 1.393(4) yes
C4 . H41 . 0.937 no
C5 . C6 . 1.381(5) yes
C5 . H51 . 0.937 no
C6 . C7 . 1.385(4) yes
C6 . H422 . 0.920 no
C7 . C8 . 1.464(4) yes
C9 . C10 . 1.423(5) yes
C10 . C11 . 1.401(5) yes
C11 . C12 . 1.393(5) yes
C11 . H111 . 0.944 no
C12 . C13 . 1.389(5) yes
C12 . H121 . 0.936 no
C13 . C14 . 1.394(5) yes
C13 . H131 . 0.938 no
C14 . H141 . 0.935 no
C15 . H151 . 0.967 no
C15 . H152 . 0.956 no
C15 . H153 . 0.965 no
C16 . C17 . 1.465(4) yes
C17 . C18 . 1.386(4) yes
C17 . C22 . 1.425(4) yes
C18 . C19 . 1.369(4) yes
C18 . H181 . 0.925 no
C19 . C20 . 1.395(5) yes
C19 . H191 . 0.939 no
C20 . C21 . 1.323(5) yes
C20 . H201 . 0.942 no
C21 . C22 . 1.411(4) yes
C21 . H211 . 0.932 no
C23 . C24 . 1.392(5) yes
C23 . C28 . 1.403(5) yes
C24 . C25 . 1.398(5) yes
C24 . H241 . 0.920 no
C25 . C26 . 1.385(5) yes
C25 . C29 . 1.488(6) yes
C26 . C27 . 1.393(5) yes
C26 . H261 . 0.923 no
C27 . C28 . 1.393(5) yes
C27 . H271 . 0.924 no
C28 . H281 . 0.945 no
C30 . C31 . 1.476(4) yes
C31 . C32 . 1.390(4) yes
C31 . C36 . 1.391(4) yes
C32 . C33 . 1.392(4) yes
C32 . H321 . 0.948 no
C33 . C34 . 1.397(4) yes
C33 . H331 . 0.933 no
C34 . C35 . 1.384(4) yes
C34 . H341 . 0.924 no
C35 . C36 . 1.405(4) yes
C35 . H351 . 0.932 no
C37 . C38 . 1.391(5) yes
C37 . C42 . 1.393(4) yes
C38 . C39 . 1.403(4) yes
C38 . H381 . 0.926 no
C39 . C40 . 1.395(5) yes
C39 . C43 . 1.450(5) yes
C40 . C41 . 1.385(5) yes
C40 . H401 . 0.922 no
C41 . C42 . 1.395(4) yes
C41 . H411 . 0.915 no
C42 . H421 . 0.920 no

loop_
_geom_hbond_atom_site_label_D
_geom_hbond_site_symmetry_D
_geom_hbond_atom_site_label_H
_geom_hbond_site_symmetry_H
_geom_hbond_atom_site_label_A
_geom_hbond_site_symmetry_A
_geom_hbond_angle_DHA
_geom_hbond_distance_DH
_geom_hbond_distance_HA
_geom_hbond_distance_DA
_geom_hbond_publ_flag
C1 . H11 . O6 . 170 0.92 2.55 3.457(5) yes
C3 . H31 . O7 2_666 145 0.92 2.36 3.154(5) yes
O7 . H52 . O6 . 138 0.85 2.20 2.887(5) yes
N6 . H61 . O2 2_666 132 0.86 1.97 2.624(5) yes
O6 . H62 . O2 . 174 0.85 2.05 2.893(5) yes
O6 . H62 . C16 2_666 150 0.85 2.38 3.143(5) yes
N7 . H71 . O3 . 132 0.86 2.03 2.676(5) yes
O7 . H424 . O1 2_666 145 0.85 2.43 3.160(5) yes
O7 . H424 . C3 2_666 130 0.85 2.54 3.154(5) yes
